data_4076581
loop_
_publ_author_name
'Krupski, Sergei'
'Dickschat, Julia V.'
'Hepp, Alexander'
'Pape, Tania'
'Hahn, F. Ekkehardt'

_publ_section_title
;
 Synthesis and Characterization of Rigid Ditopic N-Heterocyclic
 Benzobisgermylenes and -stannylenes
;
_journal_issue 5
_journal_name_full Organometallics
_journal_page_first 2078
_journal_paper_doi 10.1021/om3000604
_journal_volume 31
_journal_year 2012
_chemical_formula_sum 'C38 H82 N6 Si4 Sn2'
_chemical_formula_weight 972.84
_chemical_name_systematic
; 
 ? 
;
_space_group_IT_number 2
_symmetry_cell_setting triclinic
_symmetry_space_group_name_Hall '-P 1'
_symmetry_space_group_name_H-M 'P -1'
_atom_sites_solution_hydrogens geom
_atom_sites_solution_primary direct
_atom_sites_solution_secondary difmap
_audit_creation_method SHELXL-97
_cell_angle_alpha 80.7740(10)
_cell_angle_beta 81.3710(10)
_cell_angle_gamma 68.6430(10)
_cell_formula_units_Z 1
_cell_length_a 9.4197(7)
_cell_length_b 11.3455(9)
_cell_length_c 12.6917(10)
_cell_measurement_reflns_used 900
_cell_measurement_temperature 153(1)
_cell_measurement_theta_max 22.5
_cell_measurement_theta_min 1
_cell_volume 1240.68(17)
_computing_cell_refinement 'APEX2(Bruker AXS, 2007)'
_computing_data_collection 'APEX2(Bruker AXS, 2007)'
_computing_data_reduction 'SAINT,SADABS (Bruker AXS, 2007 )'
_computing_molecular_graphics
;
ORTEP3,L.J. Farrugia, J. Appl. Cryst. (1997) 30, 565
;
_computing_structure_refinement
;
SHELXL-97, G. M. Sheldrick, Acta Cryst. (2008) A64, 112-122
;
_computing_structure_solution
;
SHELXS-97 , G. M. Sheldrick, Acta Cryst. (2008) A64, 112-122
;
_diffrn_ambient_temperature 153(1)
_diffrn_detector_area_resol_mean 80
_diffrn_measured_fraction_theta_full 0.909
_diffrn_measured_fraction_theta_max 0.909
_diffrn_measurement_device_type 'CCD area detector'
_diffrn_measurement_method 'Omega and Phi scans'
_diffrn_radiation_monochromator graphite
_diffrn_radiation_source 'rotating anode'
_diffrn_radiation_type MoK\a
_diffrn_radiation_wavelength 0.71073
_diffrn_reflns_av_R_equivalents 0.0189
_diffrn_reflns_av_sigmaI/netI 0.0296
_diffrn_reflns_limit_h_max 13
_diffrn_reflns_limit_h_min -13
_diffrn_reflns_limit_k_max 16
_diffrn_reflns_limit_k_min -16
_diffrn_reflns_limit_l_max 18
_diffrn_reflns_limit_l_min -18
_diffrn_reflns_number 15414
_diffrn_reflns_theta_full 31.92
_diffrn_reflns_theta_max 31.92
_diffrn_reflns_theta_min 1.63
_exptl_absorpt_coefficient_mu 1.134
_exptl_absorpt_correction_T_max 0.9048
_exptl_absorpt_correction_T_min 0.7570
_exptl_absorpt_correction_type multi-scan
_exptl_absorpt_process_details
; 
 Corrections were done with the SADABS program, utilizing the none merged
 raw data obtained from the integration process. Integration and final cell
 refinement were done with SAINT.

 SADABS reports ratio of Tmin/Tmax = 0.843626  

;
_exptl_crystal_colour purple
_exptl_crystal_density_diffrn 1.302
_exptl_crystal_density_method 'not measured'
_exptl_crystal_description prism
_exptl_crystal_F_000 508
_exptl_crystal_size_max 0.26
_exptl_crystal_size_mid 0.13
_exptl_crystal_size_min 0.09
_refine_diff_density_max 1.008
_refine_diff_density_min -0.535
_refine_diff_density_rms 0.071
_refine_ls_extinction_method none
_refine_ls_goodness_of_fit_ref 1.062
_refine_ls_hydrogen_treatment noref
_refine_ls_matrix_type full
_refine_ls_number_parameters 238
_refine_ls_number_reflns 7765
_refine_ls_number_restraints 0
_refine_ls_restrained_S_all 1.062
_refine_ls_R_factor_all 0.0306
_refine_ls_R_factor_gt 0.0260
_refine_ls_shift/su_max 0.003
_refine_ls_shift/su_mean 0.000
_refine_ls_structure_factor_coef Fsqd
_refine_ls_weighting_details 'calc w=1/[\s^2^(Fo^2^)+(0.0296P)^2^+0.2601P] where P=(Fo^2^+2Fc^2^)/3'
_refine_ls_weighting_scheme calc
_refine_ls_wR_factor_gt 0.0615
_refine_ls_wR_factor_ref 0.0636
_reflns_number_gt 6960
_reflns_number_total 7765
_reflns_threshold_expression >2sigma(I)
_cod_data_source_file om3000604_si_002.cif
_cod_data_source_block Bisstannylene-6b
_cod_original_sg_symbol_H-M P-1
_cod_database_code 4076581

loop_
_symmetry_equiv_pos_as_xyz
'x, y, z'
'-x, -y, -z'

loop_
_atom_site_label
_atom_site_type_symbol
_atom_site_fract_x
_atom_site_fract_y
_atom_site_fract_z
_atom_site_U_iso_or_equiv
_atom_site_adp_type
_atom_site_occupancy
_atom_site_symmetry_multiplicity
_atom_site_calc_flag
_atom_site_refinement_flags
Sn1 Sn 0.821981(12) 0.979936(10) 0.732221(9) 0.02318(4) Uani 1 1 d .
Si1 Si 0.60320(5) 0.81120(4) 0.68269(4) 0.02504(9) Uani 1 1 d .
Si2 Si 0.92674(6) 0.75336(5) 0.58101(4) 0.02866(10) Uani 1 1 d .
N1 N 0.78338(15) 0.88449(12) 0.89387(11) 0.0217(3) Uani 1 1 d .
N2 N 0.59641(15) 1.09834(12) 0.80006(11) 0.0227(3) Uani 1 1 d .
N3 N 0.76966(15) 0.84703(13) 0.65757(11) 0.0239(3) Uani 1 1 d .
C2 C 0.54406(18) 1.05774(14) 0.89684(12) 0.0213(3) Uani 1 1 d .
C1 C 0.40014(18) 1.11543(15) 0.95065(13) 0.0237(3) Uani 1 1 d .
H1 H 0.3334 1.1930 0.9177 0.028 Uiso 1 1 calc R
C3 C 0.65022(18) 0.93530(14) 0.94966(12) 0.0214(3) Uani 1 1 d .
C9 C 0.50218(19) 1.21461(15) 0.73928(13) 0.0250(3) Uani 1 1 d .
H9A H 0.3932 1.2242 0.7597 0.030 Uiso 1 1 calc R
H9B H 0.5248 1.2029 0.6621 0.030 Uiso 1 1 calc R
C4 C 0.89011(18) 0.75741(14) 0.92884(13) 0.0240(3) Uani 1 1 d .
H4A H 0.9345 0.7117 0.8648 0.029 Uiso 1 1 calc R
H4B H 0.8307 0.7099 0.9762 0.029 Uiso 1 1 calc R
C10 C 0.5224(2) 1.34065(16) 0.75382(14) 0.0274(3) Uani 1 1 d .
C5 C 1.0230(2) 0.75345(17) 0.98874(16) 0.0316(4) Uani 1 1 d .
C14 C 0.5994(2) 0.70123(19) 0.80885(15) 0.0354(4) Uani 1 1 d .
H14A H 0.6928 0.6257 0.8072 0.053 Uiso 1 1 calc R
H14B H 0.5097 0.6753 0.8147 0.053 Uiso 1 1 calc R
H14C H 0.5936 0.7451 0.8708 0.053 Uiso 1 1 calc R
C16 C 0.5764(2) 0.7329(2) 0.57115(16) 0.0380(4) Uani 1 1 d .
H16A H 0.5682 0.7910 0.5045 0.057 Uiso 1 1 calc R
H16B H 0.4826 0.7122 0.5892 0.057 Uiso 1 1 calc R
H16C H 0.6644 0.6545 0.5616 0.057 Uiso 1 1 calc R
C11 C 0.6823(2) 1.3384(2) 0.70768(18) 0.0401(4) Uani 1 1 d .
H11A H 0.6987 1.3241 0.6320 0.060 Uiso 1 1 calc R
H11B H 0.7590 1.2694 0.7476 0.060 Uiso 1 1 calc R
H11C H 0.6921 1.4200 0.7139 0.060 Uiso 1 1 calc R
C17 C 0.9037(2) 0.7763(2) 0.43448(15) 0.0396(4) Uani 1 1 d .
H17A H 0.8182 0.7513 0.4236 0.059 Uiso 1 1 calc R
H17B H 0.9981 0.7235 0.3963 0.059 Uiso 1 1 calc R
H17C H 0.8828 0.8661 0.4067 0.059 Uiso 1 1 calc R
C12 C 0.4992(3) 1.36492(19) 0.87121(16) 0.0381(4) Uani 1 1 d .
H12A H 0.5713 1.2933 0.9122 0.057 Uiso 1 1 calc R
H12B H 0.3941 1.3735 0.9007 0.057 Uiso 1 1 calc R
H12C H 0.5174 1.4435 0.8761 0.057 Uiso 1 1 calc R
C18 C 0.9747(3) 0.57963(19) 0.63153(18) 0.0442(5) Uani 1 1 d .
H18A H 0.9980 0.5652 0.7062 0.066 Uiso 1 1 calc R
H18B H 1.0639 0.5291 0.5874 0.066 Uiso 1 1 calc R
H18C H 0.8871 0.5541 0.6273 0.066 Uiso 1 1 calc R
C15 C 0.4238(2) 0.9532(2) 0.6924(2) 0.0430(5) Uani 1 1 d .
H15A H 0.4131 0.9869 0.7607 0.065 Uiso 1 1 calc R
H15B H 0.3355 0.9283 0.6887 0.065 Uiso 1 1 calc R
H15C H 0.4287 1.0188 0.6329 0.065 Uiso 1 1 calc R
C6 C 1.1167(3) 0.6130(2) 1.0168(2) 0.0530(6) Uani 1 1 d .
H6A H 1.2060 0.6059 1.0516 0.080 Uiso 1 1 calc R
H6B H 1.1511 0.5710 0.9511 0.080 Uiso 1 1 calc R
H6C H 1.0531 0.5718 1.0656 0.080 Uiso 1 1 calc R
C19 C 1.1053(2) 0.7875(2) 0.58877(18) 0.0435(5) Uani 1 1 d .
H19A H 1.0914 0.8755 0.5582 0.065 Uiso 1 1 calc R
H19B H 1.1919 0.7290 0.5483 0.065 Uiso 1 1 calc R
H19C H 1.1257 0.7759 0.6639 0.065 Uiso 1 1 calc R
C13 C 0.4034(3) 1.4477(2) 0.6915(2) 0.0498(6) Uani 1 1 d .
H13A H 0.4141 1.5293 0.6966 0.075 Uiso 1 1 calc R
H13B H 0.3005 1.4501 0.7216 0.075 Uiso 1 1 calc R
H13C H 0.4191 1.4326 0.6160 0.075 Uiso 1 1 calc R
C7 C 0.9637(3) 0.8153(3) 1.0918(2) 0.0644(8) Uani 1 1 d .
H7A H 1.0500 0.8168 1.1255 0.097 Uiso 1 1 calc R
H7B H 0.9093 0.7664 1.1410 0.097 Uiso 1 1 calc R
H7C H 0.8935 0.9027 1.0755 0.097 Uiso 1 1 calc R
C8 C 1.1238(3) 0.8179(3) 0.9170(2) 0.0664(8) Uani 1 1 d .
H8A H 1.0641 0.9082 0.8990 0.100 Uiso 1 1 calc R
H8B H 1.1616 0.7768 0.8510 0.100 Uiso 1 1 calc R
H8C H 1.2108 0.8105 0.9546 0.100 Uiso 1 1 calc R

loop_
_atom_site_aniso_label
_atom_site_aniso_U_11
_atom_site_aniso_U_22
_atom_site_aniso_U_33
_atom_site_aniso_U_23
_atom_site_aniso_U_13
_atom_site_aniso_U_12
Sn1 0.02191(6) 0.02143(6) 0.02505(6) -0.00370(4) 0.00015(4) -0.00674(4)
Si1 0.0254(2) 0.0245(2) 0.0259(2) -0.00204(17) -0.00457(17) -0.00915(17)
Si2 0.0250(2) 0.0295(2) 0.0280(2) -0.00942(19) -0.00230(18) -0.00286(18)
N1 0.0202(6) 0.0190(6) 0.0237(6) -0.0037(5) -0.0040(5) -0.0029(5)
N2 0.0239(6) 0.0184(6) 0.0222(6) -0.0008(5) -0.0036(5) -0.0033(5)
N3 0.0230(6) 0.0242(6) 0.0237(6) -0.0051(5) -0.0016(5) -0.0065(5)
C2 0.0226(7) 0.0173(7) 0.0214(7) -0.0021(5) -0.0049(5) -0.0030(5)
C1 0.0235(7) 0.0183(7) 0.0229(7) 0.0002(6) -0.0047(6) 0.0003(6)
C3 0.0227(7) 0.0168(6) 0.0223(7) -0.0030(5) -0.0058(6) -0.0024(5)
C9 0.0273(8) 0.0228(7) 0.0218(7) 0.0008(6) -0.0058(6) -0.0051(6)
C4 0.0215(7) 0.0175(7) 0.0290(8) -0.0043(6) -0.0044(6) -0.0006(6)
C10 0.0288(8) 0.0206(7) 0.0289(8) 0.0015(6) -0.0052(6) -0.0051(6)
C5 0.0257(8) 0.0253(8) 0.0412(10) -0.0026(7) -0.0127(7) -0.0028(6)
C14 0.0443(11) 0.0386(10) 0.0291(9) 0.0005(7) -0.0055(8) -0.0223(9)
C16 0.0450(11) 0.0461(11) 0.0318(9) -0.0053(8) -0.0079(8) -0.0247(9)
C11 0.0394(11) 0.0346(10) 0.0468(11) -0.0055(9) 0.0050(9) -0.0167(8)
C17 0.0354(10) 0.0496(12) 0.0299(9) -0.0104(8) 0.0009(8) -0.0094(9)
C12 0.0485(11) 0.0291(9) 0.0381(10) -0.0094(8) 0.0014(9) -0.0152(8)
C18 0.0455(12) 0.0309(10) 0.0466(12) -0.0116(9) -0.0108(9) 0.0034(8)
C15 0.0259(9) 0.0367(10) 0.0675(15) -0.0076(10) -0.0090(9) -0.0099(8)
C6 0.0386(11) 0.0327(10) 0.0810(18) -0.0010(11) -0.0302(12) 0.0027(9)
C19 0.0242(9) 0.0561(13) 0.0483(12) -0.0236(10) 0.0027(8) -0.0068(9)
C13 0.0522(13) 0.0273(10) 0.0655(15) 0.0114(10) -0.0279(11) -0.0070(9)
C7 0.0496(14) 0.0741(18) 0.0666(16) -0.0346(14) -0.0342(12) 0.0039(12)
C8 0.0500(14) 0.0793(19) 0.0831(19) 0.0291(15) -0.0373(14) -0.0421(14)

loop_
_atom_type_symbol
_atom_type_description
_atom_type_scat_dispersion_real
_atom_type_scat_dispersion_imag
_atom_type_scat_source
C C 0.0033 0.0016 'International Tables Vol C Tables 4.2.6.8 and 6.1.1.4'
H H 0.0000 0.0000 'International Tables Vol C Tables 4.2.6.8 and 6.1.1.4'
N N 0.0061 0.0033 'International Tables Vol C Tables 4.2.6.8 and 6.1.1.4'
Sn Sn -0.6537 1.4246 'International Tables Vol C Tables 4.2.6.8 and 6.1.1.4'
Si Si 0.0817 0.0704 'International Tables Vol C Tables 4.2.6.8 and 6.1.1.4'

loop_
_geom_angle_atom_site_label_1
_geom_angle_atom_site_label_2
_geom_angle_atom_site_label_3
_geom_angle
_geom_angle_site_symmetry_1
_geom_angle_site_symmetry_3
N3 Sn1 N2 102.88(5) . .
N3 Sn1 N1 92.06(5) . .
N2 Sn1 N1 73.96(5) . .
N3 Si1 C15 114.28(8) . .
N3 Si1 C14 112.62(8) . .
C15 Si1 C14 107.03(10) . .
N3 Si1 C16 111.99(8) . .
C15 Si1 C16 103.35(10) . .
C14 Si1 C16 106.88(9) . .
N3 Si2 C17 114.16(8) . .
N3 Si2 C19 112.31(8) . .
C17 Si2 C19 104.88(10) . .
N3 Si2 C18 111.13(9) . .
C17 Si2 C18 108.86(10) . .
C19 Si2 C18 104.91(11) . .
C3 N1 C4 121.27(13) . .
C3 N1 Sn1 117.49(10) . .
C4 N1 Sn1 120.29(10) . .
C2 N2 C9 120.71(13) . .
C2 N2 Sn1 117.56(10) . .
C9 N2 Sn1 121.65(10) . .
Si1 N3 Si2 119.95(8) . .
Si1 N3 Sn1 126.57(7) . .
Si2 N3 Sn1 112.69(7) . .
N2 C2 C1 126.10(14) . .
N2 C2 C3 115.54(13) . .
C1 C2 C3 118.32(14) . .
C3 C1 C2 123.17(14) 2_677 .
N1 C3 C1 126.13(14) . 2_677
N1 C3 C2 115.34(14) . .
C1 C3 C2 118.51(13) 2_677 .
N2 C9 C10 116.63(13) . .
N1 C4 C5 116.34(13) . .
C13 C10 C11 109.36(17) . .
C13 C10 C12 109.53(17) . .
C11 C10 C12 108.30(16) . .
C13 C10 C9 106.67(15) . .
C11 C10 C9 110.13(15) . .
C12 C10 C9 112.80(14) . .
C8 C5 C7 110.3(2) . .
C8 C5 C6 109.25(19) . .
C7 C5 C6 108.79(19) . .
C8 C5 C4 110.38(16) . .
C7 C5 C4 111.30(16) . .
C6 C5 C4 106.68(15) . .

loop_
_geom_bond_atom_site_label_1
_geom_bond_atom_site_label_2
_geom_bond_distance
_geom_bond_site_symmetry_2
Sn1 N3 2.1340(14) .
Sn1 N2 2.1917(13) .
Sn1 N1 2.2056(14) .
Si1 N3 1.7315(15) .
Si1 C15 1.866(2) .
Si1 C14 1.8700(19) .
Si1 C16 1.8793(19) .
Si2 N3 1.7370(14) .
Si2 C17 1.870(2) .
Si2 C19 1.878(2) .
Si2 C18 1.880(2) .
N1 C3 1.321(2) .
N1 C4 1.4695(19) .
N2 C2 1.329(2) .
N2 C9 1.466(2) .
C2 C1 1.397(2) .
C2 C3 1.507(2) .
C1 C3 1.394(2) 2_677
C3 C1 1.394(2) 2_677
C9 C10 1.552(2) .
C4 C5 1.543(2) .
C10 C13 1.525(3) .
C10 C11 1.525(3) .
C10 C12 1.528(3) .
C5 C8 1.516(3) .
C5 C7 1.519(3) .
C5 C6 1.528(3) .
